data_4108842
loop_
_publ_author_name
'Pierre Dechambenoit'
'Sylvie Ferlay'
'Nathalie Kyritsakas'
'Mir Wais Hosseini'

_publ_section_title
;
 Molecular Tectonics: Control of Reversible Water Release in Porous
 Charge-Assisted H-Bonded Networks
;
_journal_name_full 'Journal of the American Chemical Society'
_journal_page_first 17106
_journal_page_last 17113
_journal_paper_doi 10.1021/ja806916t
_journal_volume 130
_journal_year 2008
_chemical_formula_moiety '3(C14 H20 N4 O2), 2(C6 Co N6), 8(H2 O)'
_chemical_formula_sum 'C54 H76 Co2 N24 O14'
_chemical_formula_weight 1403.25
_chemical_name_systematic
;
 ?
;
_space_group_IT_number 14
_symmetry_cell_setting monoclinic
_symmetry_space_group_name_Hall '-P 2yn'
_symmetry_space_group_name_H-M 'P 1 21/n 1'
_atom_sites_solution_hydrogens geom
_atom_sites_solution_primary direct
_atom_sites_solution_secondary difmap
_audit_creation_method SHELXL-97
_cell_angle_alpha 90.00
_cell_angle_beta 92.239(6)
_cell_angle_gamma 90.00
_cell_formula_units_Z 2
_cell_length_a 7.1180(10)
_cell_length_b 22.252(4)
_cell_length_c 20.508(4)
_cell_measurement_reflns_used 1710
_cell_measurement_temperature 173(2)
_cell_measurement_theta_max 22.92
_cell_measurement_theta_min 2.93
_cell_volume 3245.8(10)
_computing_cell_refinement 'Bruker SMART'
_computing_data_collection 'Bruker SMART'
_computing_data_reduction 'Bruker SAINT'
_computing_molecular_graphics 'Bruker SHELXTL'
_computing_publication_material 'Bruker SHELXTL'
_computing_structure_refinement 'SHELXL-97 (Sheldrick, 1997)'
_computing_structure_solution 'SHELXS-97 (Sheldrick, 1990)'
_diffrn_ambient_temperature 173(2)
_diffrn_measured_fraction_theta_full 0.992
_diffrn_measured_fraction_theta_max 0.992
_diffrn_measurement_device_type 'CCD area detector'
_diffrn_measurement_method 'phi and omega scans'
_diffrn_radiation_monochromator graphite
_diffrn_radiation_source 'fine-focus sealed tube'
_diffrn_radiation_type MoK\a
_diffrn_radiation_wavelength 0.71073
_diffrn_reflns_av_R_equivalents 0.0660
_diffrn_reflns_av_sigmaI/netI 0.1031
_diffrn_reflns_limit_h_max 9
_diffrn_reflns_limit_h_min -9
_diffrn_reflns_limit_k_max 29
_diffrn_reflns_limit_k_min -29
_diffrn_reflns_limit_l_max 16
_diffrn_reflns_limit_l_min -27
_diffrn_reflns_number 21137
_diffrn_reflns_theta_full 28.50
_diffrn_reflns_theta_max 28.50
_diffrn_reflns_theta_min 2.08
_exptl_absorpt_coefficient_mu 0.592
_exptl_absorpt_correction_T_max 0.9653
_exptl_absorpt_correction_T_min 0.9217
_exptl_absorpt_correction_type multi-scan
_exptl_absorpt_process_details sadabs
_exptl_crystal_colour colorless
_exptl_crystal_density_diffrn 1.436
_exptl_crystal_density_meas ?
_exptl_crystal_description needdle
_exptl_crystal_F_000 1468
_exptl_crystal_size_max 0.14
_exptl_crystal_size_mid 0.06
_exptl_crystal_size_min 0.06
_refine_diff_density_max 0.711
_refine_diff_density_min -0.538
_refine_diff_density_rms 0.089
_refine_ls_extinction_method none
_refine_ls_goodness_of_fit_ref 1.012
_refine_ls_hydrogen_treatment mixed
_refine_ls_matrix_type full
_refine_ls_number_parameters 452
_refine_ls_number_reflns 8056
_refine_ls_number_restraints 9
_refine_ls_restrained_S_all 1.013
_refine_ls_R_factor_all 0.1019
_refine_ls_R_factor_gt 0.0513
_refine_ls_shift/su_max 0.002
_refine_ls_shift/su_mean 0.000
_refine_ls_structure_factor_coef Fsqd
_refine_ls_weighting_details 'calc w=1/[\s^2^(Fo^2^)+(0.0552P)^2^+0.0652P] where P=(Fo^2^+2Fc^2^)/3'
_refine_ls_weighting_scheme calc
_refine_ls_wR_factor_gt 0.1191
_refine_ls_wR_factor_ref 0.1376
_reflns_number_gt 4894
_reflns_number_total 8056
_reflns_threshold_expression >2sigma(I)
_cod_data_source_file ja806916t_si_012.cif
_cod_data_source_block e718a
_cod_depositor_comments
;
The following automatic conversions were performed:

'_exptl_crystal_density_meas' value 'none' was changed to '?' - the
value is perceived as not measured.

Automatic conversion script
Id: cif_fix_values 3008 2015-01-20 13:52:24Z robertas 
;
_cod_database_code 4108842

loop_
_symmetry_equiv_pos_as_xyz
'x, y, z'
'-x+1/2, y+1/2, -z+1/2'
'-x, -y, -z'
'x-1/2, -y-1/2, z-1/2'

loop_
_atom_site_label
_atom_site_type_symbol
_atom_site_fract_x
_atom_site_fract_y
_atom_site_fract_z
_atom_site_U_iso_or_equiv
_atom_site_adp_type
_atom_site_occupancy
_atom_site_symmetry_multiplicity
_atom_site_calc_flag
_atom_site_refinement_flags
C1 C 0.2291(4) 0.30797(12) 0.29616(12) 0.0135(6) Uani 1 1 d .
N1 N 0.2322(3) 0.32947(10) 0.23632(10) 0.0150(5) Uani 1 1 d .
H1A H 0.3326 0.3234 0.2135 0.018 Uiso 1 1 calc R
C2 C 0.0737(4) 0.36318(13) 0.20657(13) 0.0174(7) Uani 1 1 d .
H2A H -0.0089 0.3357 0.1806 0.021 Uiso 1 1 calc R
H2B H 0.1210 0.3944 0.1770 0.021 Uiso 1 1 calc R
C3 C -0.0370(4) 0.39240(12) 0.25996(13) 0.0167(6) Uani 1 1 d .
H3 H -0.1552 0.4102 0.2403 0.020 Uiso 1 1 calc R
O1 O 0.0699(3) 0.43833(9) 0.29296(9) 0.0218(5) Uani 1 1 d .
H1 H 0.0552 0.4710 0.2729 0.033 Uiso 1 1 calc R
C4 C -0.0863(4) 0.34536(13) 0.30968(13) 0.0188(7) Uani 1 1 d .
H4A H -0.1481 0.3646 0.3467 0.023 Uiso 1 1 calc R
H4B H -0.1748 0.3158 0.2895 0.023 Uiso 1 1 calc R
N2 N 0.0847(3) 0.31495(10) 0.33311(10) 0.0155(5) Uani 1 1 d .
H2C H 0.0910 0.3009 0.3732 0.019 Uiso 1 1 calc R
C5 C 0.3967(4) 0.27440(11) 0.32266(12) 0.0130(6) Uani 1 1 d .
C6 C 0.4744(4) 0.22835(12) 0.28625(12) 0.0149(6) Uani 1 1 d .
H6 H 0.4221 0.2188 0.2442 0.018 Uiso 1 1 calc R
C7 C 0.6280(4) 0.19668(12) 0.31158(12) 0.0142(6) Uani 1 1 d .
H7 H 0.6805 0.1651 0.2870 0.017 Uiso 1 1 calc R
C8 C 0.7060(4) 0.21105(12) 0.37317(12) 0.0133(6) Uani 1 1 d .
C9 C 0.6294(4) 0.25765(12) 0.40934(12) 0.0146(6) Uani 1 1 d .
H9 H 0.6838 0.2679 0.4509 0.017 Uiso 1 1 calc R
C10 C 0.4738(4) 0.28904(12) 0.38461(12) 0.0153(6) Uani 1 1 d .
H10 H 0.4200 0.3202 0.4095 0.018 Uiso 1 1 calc R
C11 C 0.8661(4) 0.17526(12) 0.40036(12) 0.0149(6) Uani 1 1 d .
N3 N 1.0052(4) 0.16085(11) 0.36284(11) 0.0187(6) Uani 1 1 d .
H3B H 1.0044 0.1751 0.3228 0.022 Uiso 1 1 calc R
C12 C 1.1619(5) 0.12196(14) 0.38510(14) 0.0250(7) Uani 1 1 d .
H12A H 1.2694 0.1470 0.4008 0.030 Uiso 1 1 calc R
H12B H 1.2035 0.0971 0.3483 0.030 Uiso 1 1 calc R
C13 C 1.0991(5) 0.08155(15) 0.43984(14) 0.0267(8) Uani 1 1 d .
H13 H 1.2085 0.0584 0.4588 0.032 Uiso 1 1 calc R
O2 O 0.9540(4) 0.04101(11) 0.41636(13) 0.0405(7) Uani 1 1 d .
H2 H 1.0024 0.0131 0.3951 0.061 Uiso 1 1 calc R
C14 C 1.0139(5) 0.12028(14) 0.49195(13) 0.0214(7) Uani 1 1 d .
H14A H 0.9623 0.0945 0.5262 0.026 Uiso 1 1 calc R
H14B H 1.1119 0.1465 0.5125 0.026 Uiso 1 1 calc R
N4 N 0.8630(3) 0.15735(10) 0.46163(10) 0.0151(5) Uani 1 1 d .
H4 H 0.7676 0.1679 0.4852 0.018 Uiso 1 1 calc R
C15 C 0.1962(4) 0.00814(11) 0.08775(11) 0.0111(6) Uani 1 1 d .
N5 N 0.0456(3) -0.02587(10) 0.07616(10) 0.0150(5) Uani 1 1 d .
H5 H 0.0458 -0.0520 0.0440 0.018 Uiso 1 1 calc R
C16 C -0.1208(4) -0.02103(13) 0.11551(13) 0.0180(7) Uani 1 1 d .
H16A H -0.1896 -0.0597 0.1148 0.022 Uiso 1 1 calc R
H16B H -0.2059 0.0104 0.0971 0.022 Uiso 1 1 calc R
C17 C -0.0609(4) -0.00505(12) 0.18500(12) 0.0152(6) Uani 1 1 d .
H17 H -0.1763 0.0038 0.2095 0.018 Uiso 1 1 calc R
O3 O 0.0344(3) -0.05454(9) 0.21594(9) 0.0228(5) Uani 1 1 d .
H3A H 0.1455 -0.0560 0.2037 0.034 Uiso 1 1 calc R
C18 C 0.0583(4) 0.05146(12) 0.18413(12) 0.0171(6) Uani 1 1 d .
H18A H -0.0216 0.0863 0.1714 0.021 Uiso 1 1 calc R
H18B H 0.1138 0.0592 0.2284 0.021 Uiso 1 1 calc R
N6 N 0.2078(3) 0.04462(10) 0.13806(10) 0.0125(5) Uani 1 1 d .
H6A H 0.3109 0.0660 0.1443 0.015 Uiso 1 1 calc R
C19 C 0.3538(4) 0.00389(12) 0.04302(11) 0.0125(6) Uani 1 1 d .
C20 C 0.4320(4) 0.05645(12) 0.01828(12) 0.0130(6) Uani 1 1 d .
H20 H 0.3854 0.0946 0.0307 0.016 Uiso 1 1 calc R
C21 C 0.4222(4) -0.05256(12) 0.02443(12) 0.0134(6) Uani 1 1 d .
H21 H 0.3683 -0.0882 0.0412 0.016 Uiso 1 1 calc R
Co1 Co 0.79267(6) 0.213401(16) 0.098553(16) 0.01153(11) Uani 1 1 d .
C22 C 0.9545(4) 0.27248(13) 0.06500(12) 0.0172(7) Uani 1 1 d .
N7 N 1.0521(4) 0.30934(12) 0.04542(12) 0.0281(7) Uani 1 1 d .
C23 C 0.9285(4) 0.15161(12) 0.05619(12) 0.0134(6) Uani 1 1 d .
N8 N 0.9976(4) 0.11474(11) 0.02611(11) 0.0186(6) Uani 1 1 d .
C24 C 0.6437(4) 0.21595(12) 0.01975(12) 0.0149(6) Uani 1 1 d .
N9 N 0.5631(4) 0.21463(11) -0.03037(11) 0.0214(6) Uani 1 1 d .
C25 C 0.6345(4) 0.15514(12) 0.13648(12) 0.0144(6) Uani 1 1 d .
N10 N 0.5461(4) 0.11927(11) 0.16221(12) 0.0243(6) Uani 1 1 d .
C26 C 0.6489(4) 0.27658(12) 0.13460(12) 0.0141(6) Uani 1 1 d .
N11 N 0.5642(4) 0.31580(11) 0.15553(12) 0.0234(6) Uani 1 1 d .
C27 C 0.9429(4) 0.20788(12) 0.17755(12) 0.0145(6) Uani 1 1 d .
N12 N 1.0230(4) 0.20237(11) 0.22714(11) 0.0198(6) Uani 1 1 d .
O4 O 0.4658(5) 0.44217(11) 0.15025(12) 0.0487(8) Uani 1 1 d D
O5 O 0.4741(4) 0.04143(11) 0.27156(11) 0.0403(7) Uani 1 1 d D
O6 O 0.5741(4) 0.03991(12) 0.40123(13) 0.0434(7) Uani 1 1 d D
O7 O 0.4613(7) 0.93709(16) 0.45999(19) 0.0958(13) Uani 1 1 d D
H22 H 0.474(6) 0.4485(19) 0.1896(10) 0.062(5) Uiso 1 1 d D
H23 H 0.518(6) 0.4097(12) 0.146(2) 0.062(5) Uiso 1 1 d D
H24 H 0.515(6) 0.0681(15) 0.2490(17) 0.062(5) Uiso 1 1 d D
H25 H 0.524(6) 0.0438(19) 0.3075(12) 0.062(5) Uiso 1 1 d D
H26 H 0.567(6) 0.0044(9) 0.407(2) 0.062(5) Uiso 1 1 d D
H27 H 0.693(3) 0.038(2) 0.390(2) 0.062(5) Uiso 1 1 d D
H28 H 0.448(6) 0.9469(16) 0.5021(11) 0.102(5) Uiso 1 1 d D
H29 H 0.444(6) 0.8994(10) 0.4491(17) 0.102(5) Uiso 1 1 d D

loop_
_atom_site_aniso_label
_atom_site_aniso_U_11
_atom_site_aniso_U_22
_atom_site_aniso_U_33
_atom_site_aniso_U_23
_atom_site_aniso_U_13
_atom_site_aniso_U_12
C1 0.0149(19) 0.0104(12) 0.0153(11) -0.0020(10) 0.0002(11) -0.0007(12)
N1 0.0144(16) 0.0161(12) 0.0146(10) -0.0002(9) 0.0015(10) 0.0035(10)
C2 0.019(2) 0.0164(14) 0.0167(12) 0.0005(10) -0.0031(12) 0.0036(13)
C3 0.0135(19) 0.0154(14) 0.0210(13) -0.0026(11) -0.0029(12) 0.0014(12)
O1 0.0292(15) 0.0114(10) 0.0246(10) -0.0021(8) -0.0024(9) -0.0006(10)
C4 0.013(2) 0.0181(15) 0.0250(14) 0.0016(11) 0.0025(12) 0.0042(13)
N2 0.0143(16) 0.0178(12) 0.0143(10) 0.0022(9) 0.0007(10) 0.0033(11)
C5 0.0113(19) 0.0121(13) 0.0158(11) 0.0024(9) 0.0019(11) 0.0011(11)
C6 0.0139(19) 0.0164(14) 0.0143(11) -0.0012(10) 0.0003(11) -0.0011(12)
C7 0.0147(19) 0.0106(12) 0.0175(12) -0.0043(10) 0.0035(11) -0.0014(12)
C8 0.0113(18) 0.0143(13) 0.0145(11) 0.0009(10) 0.0014(10) -0.0007(12)
C9 0.0162(19) 0.0164(14) 0.0112(11) 0.0000(10) 0.0018(11) 0.0010(12)
C10 0.0176(19) 0.0135(13) 0.0150(11) -0.0003(10) 0.0016(11) -0.0001(12)
C11 0.0143(19) 0.0144(13) 0.0158(12) -0.0005(10) -0.0018(11) -0.0013(12)
N3 0.0178(17) 0.0237(13) 0.0148(10) 0.0036(9) 0.0032(10) 0.0067(11)
C12 0.020(2) 0.0309(18) 0.0247(14) 0.0051(13) 0.0025(13) 0.0087(15)
C13 0.022(2) 0.0323(18) 0.0256(14) 0.0002(13) -0.0008(14) 0.0093(15)
O2 0.0358(18) 0.0276(14) 0.0582(16) -0.0119(12) 0.0025(13) 0.0028(12)
C14 0.021(2) 0.0268(16) 0.0160(12) 0.0033(11) -0.0016(12) 0.0091(14)
N4 0.0166(16) 0.0161(12) 0.0128(10) 0.0003(8) 0.0021(10) 0.0055(10)
C15 0.0097(18) 0.0101(12) 0.0135(11) 0.0030(9) 0.0003(10) 0.0008(11)
N5 0.0140(16) 0.0157(12) 0.0157(10) -0.0042(9) 0.0041(9) -0.0022(10)
C16 0.0110(19) 0.0222(15) 0.0210(12) -0.0008(11) 0.0033(12) -0.0024(13)
C17 0.0108(19) 0.0188(14) 0.0164(11) 0.0023(10) 0.0056(11) 0.0024(12)
O3 0.0238(15) 0.0225(11) 0.0223(10) 0.0089(8) 0.0054(9) 0.0024(10)
C18 0.019(2) 0.0158(14) 0.0167(12) -0.0009(10) 0.0057(12) 0.0003(13)
N6 0.0091(15) 0.0143(11) 0.0144(10) -0.0015(8) 0.0019(9) -0.0021(10)
C19 0.0085(18) 0.0165(13) 0.0124(11) -0.0007(10) -0.0010(11) 0.0002(12)
C20 0.0121(18) 0.0106(13) 0.0163(11) -0.0023(10) 0.0011(11) 0.0003(11)
C21 0.0118(18) 0.0114(13) 0.0169(12) 0.0015(10) -0.0006(11) -0.0018(11)
Co1 0.0139(3) 0.01059(17) 0.01020(15) -0.00071(14) 0.00115(13) -0.00047(16)
C22 0.021(2) 0.0181(15) 0.0130(11) -0.0053(10) 0.0055(12) 0.0000(13)
N7 0.038(2) 0.0245(14) 0.0224(12) -0.0020(11) 0.0133(12) -0.0104(13)
C23 0.0139(19) 0.0131(13) 0.0130(11) 0.0013(10) -0.0007(11) -0.0027(12)
N8 0.0177(17) 0.0190(13) 0.0192(11) -0.0027(9) -0.0001(10) 0.0047(11)
C24 0.0137(19) 0.0144(13) 0.0169(12) -0.0002(10) 0.0051(11) -0.0008(12)
N9 0.0208(17) 0.0252(14) 0.0181(11) -0.0005(10) 0.0008(10) 0.0055(12)
C25 0.0158(19) 0.0144(13) 0.0129(11) -0.0012(10) -0.0008(11) -0.0013(12)
N10 0.0259(18) 0.0248(14) 0.0223(12) -0.0009(10) 0.0011(11) -0.0089(12)
C26 0.0125(19) 0.0168(15) 0.0132(11) 0.0018(10) 0.0019(11) -0.0013(12)
N11 0.0243(18) 0.0215(14) 0.0253(12) -0.0008(10) 0.0102(11) 0.0026(12)
C27 0.0176(19) 0.0101(13) 0.0161(11) 0.0002(10) 0.0041(11) -0.0055(12)
N12 0.0226(17) 0.0200(13) 0.0168(10) -0.0004(9) 0.0004(10) -0.0032(11)
O4 0.100(3) 0.0230(13) 0.0237(11) 0.0024(10) 0.0095(14) 0.0091(15)
O5 0.066(2) 0.0272(13) 0.0266(12) 0.0047(10) -0.0104(13) -0.0104(13)
O6 0.051(2) 0.0397(16) 0.0390(14) 0.0005(13) -0.0025(14) -0.0036(16)
O7 0.159(4) 0.042(2) 0.089(3) -0.0161(19) 0.045(3) -0.035(2)

loop_
_atom_type_symbol
_atom_type_description
_atom_type_scat_dispersion_real
_atom_type_scat_dispersion_imag
_atom_type_scat_source
C C 0.0033 0.0016 'International Tables Vol C Tables 4.2.6.8 and 6.1.1.4'
H H 0.0000 0.0000 'International Tables Vol C Tables 4.2.6.8 and 6.1.1.4'
N N 0.0061 0.0033 'International Tables Vol C Tables 4.2.6.8 and 6.1.1.4'
O O 0.0106 0.0060 'International Tables Vol C Tables 4.2.6.8 and 6.1.1.4'
Co Co 0.3494 0.9721 'International Tables Vol C Tables 4.2.6.8 and 6.1.1.4'

loop_
_geom_angle_atom_site_label_1
_geom_angle_atom_site_label_2
_geom_angle_atom_site_label_3
_geom_angle
_geom_angle_site_symmetry_1
N2 C1 N1 122.5(3) .
N2 C1 C5 118.9(2) .
N1 C1 C5 118.6(3) .
C1 N1 C2 122.1(3) .
C1 N1 H1A 118.9 .
C2 N1 H1A 118.9 .
N1 C2 C3 109.3(2) .
N1 C2 H2A 109.8 .
C3 C2 H2A 109.8 .
N1 C2 H2B 109.8 .
C3 C2 H2B 109.8 .
H2A C2 H2B 108.3 .
O1 C3 C4 108.0(2) .
O1 C3 C2 111.4(3) .
C4 C3 C2 109.3(2) .
O1 C3 H3 109.4 .
C4 C3 H3 109.4 .
C2 C3 H3 109.4 .
C3 O1 H1 109.5 .
N2 C4 C3 109.3(3) .
N2 C4 H4A 109.8 .
C3 C4 H4A 109.8 .
N2 C4 H4B 109.8 .
C3 C4 H4B 109.8 .
H4A C4 H4B 108.3 .
C1 N2 C4 121.9(2) .
C1 N2 H2C 119.1 .
C4 N2 H2C 119.1 .
C6 C5 C10 120.4(3) .
C6 C5 C1 120.1(2) .
C10 C5 C1 119.5(2) .
C7 C6 C5 119.8(2) .
C7 C6 H6 120.1 .
C5 C6 H6 120.1 .
C6 C7 C8 120.2(3) .
C6 C7 H7 119.9 .
C8 C7 H7 119.9 .
C7 C8 C9 120.0(2) .
C7 C8 C11 119.3(2) .
C9 C8 C11 120.6(2) .
C10 C9 C8 120.1(2) .
C10 C9 H9 120.0 .
C8 C9 H9 120.0 .
C9 C10 C5 119.5(3) .
C9 C10 H10 120.2 .
C5 C10 H10 120.2 .
N3 C11 N4 121.6(3) .
N3 C11 C8 119.7(2) .
N4 C11 C8 118.7(3) .
C11 N3 C12 122.7(2) .
C11 N3 H3B 118.6 .
C12 N3 H3B 118.6 .
N3 C12 C13 109.6(3) .
N3 C12 H12A 109.7 .
C13 C12 H12A 109.7 .
N3 C12 H12B 109.7 .
C13 C12 H12B 109.7 .
H12A C12 H12B 108.2 .
O2 C13 C14 106.9(3) .
O2 C13 C12 110.6(2) .
C14 C13 C12 108.7(3) .
O2 C13 H13 110.2 .
C14 C13 H13 110.2 .
C12 C13 H13 110.2 .
C13 O2 H2 109.5 .
N4 C14 C13 109.0(2) .
N4 C14 H14A 109.9 .
C13 C14 H14A 109.9 .
N4 C14 H14B 109.9 .
C13 C14 H14B 109.9 .
H14A C14 H14B 108.3 .
C11 N4 C14 122.1(3) .
C11 N4 H4 118.9 .
C14 N4 H4 118.9 .
N6 C15 N5 121.3(3) .
N6 C15 C19 120.1(2) .
N5 C15 C19 118.7(2) .
C15 N5 C16 121.7(2) .
C15 N5 H5 119.2 .
C16 N5 H5 119.2 .
N5 C16 C17 109.4(2) .
N5 C16 H16A 109.8 .
C17 C16 H16A 109.8 .
N5 C16 H16B 109.8 .
C17 C16 H16B 109.8 .
H16A C16 H16B 108.2 .
O3 C17 C16 110.4(2) .
O3 C17 C18 112.8(2) .
C16 C17 C18 108.7(2) .
O3 C17 H17 108.3 .
C16 C17 H17 108.3 .
C18 C17 H17 108.3 .
C17 O3 H3A 109.5 .
N6 C18 C17 110.1(2) .
N6 C18 H18A 109.6 .
C17 C18 H18A 109.6 .
N6 C18 H18B 109.6 .
C17 C18 H18B 109.6 .
H18A C18 H18B 108.2 .
C15 N6 C18 123.3(2) .
C15 N6 H6A 118.4 .
C18 N6 H6A 118.4 .
C20 C19 C21 120.1(3) .
C20 C19 C15 119.6(2) .
C21 C19 C15 120.3(2) .
C21 C20 C19 119.7(2) 3_655
C21 C20 H20 120.2 3_655
C19 C20 H20 120.2 .
C20 C21 C19 120.2(3) 3_655
C20 C21 H21 119.9 3_655
C19 C21 H21 119.9 .
C22 Co1 C24 89.86(12) .
C22 Co1 C25 177.17(11) .
C24 Co1 C25 92.78(11) .
C22 Co1 C26 88.41(12) .
C24 Co1 C26 91.02(12) .
C25 Co1 C26 90.51(12) .
C22 Co1 C23 90.48(12) .
C24 Co1 C23 84.84(11) .
C25 Co1 C23 90.78(12) .
C26 Co1 C23 175.72(10) .
C22 Co1 C27 91.41(12) .
C24 Co1 C27 178.01(12) .
C25 Co1 C27 85.99(11) .
C26 Co1 C27 90.55(11) .
C23 Co1 C27 93.61(11) .
N7 C22 Co1 178.6(3) .
N8 C23 Co1 173.6(2) .
N9 C24 Co1 174.7(3) .
N10 C25 Co1 176.2(2) .
N11 C26 Co1 178.4(3) .
N12 C27 Co1 175.1(3) .
H22 O4 H23 104(4) .
H24 O5 H25 109(4) .
H26 O6 H27 93(4) .
H28 O7 H29 117(3) .

loop_
_geom_bond_atom_site_label_1
_geom_bond_atom_site_label_2
_geom_bond_distance
_geom_bond_site_symmetry_2
C1 N2 1.310(4) .
C1 N1 1.318(3) .
C1 C5 1.492(4) .
N1 C2 1.468(3) .
N1 H1A 0.8800 .
C2 C3 1.520(4) .
C2 H2A 0.9900 .
C2 H2B 0.9900 .
C3 O1 1.429(3) .
C3 C4 1.512(4) .
C3 H3 1.0000 .
O1 H1 0.8400 .
C4 N2 1.457(4) .
C4 H4A 0.9900 .
C4 H4B 0.9900 .
N2 H2C 0.8800 .
C5 C6 1.395(4) .
C5 C10 1.402(3) .
C6 C7 1.385(4) .
C6 H6 0.9500 .
C7 C8 1.397(3) .
C7 H7 0.9500 .
C8 C9 1.398(4) .
C8 C11 1.481(4) .
C9 C10 1.389(4) .
C9 H9 0.9500 .
C10 H10 0.9500 .
C11 N3 1.317(4) .
C11 N4 1.319(3) .
N3 C12 1.470(4) .
N3 H3B 0.8800 .
C12 C13 1.519(4) .
C12 H12A 0.9900 .
C12 H12B 0.9900 .
C13 O2 1.440(4) .
C13 C14 1.517(4) .
C13 H13 1.0000 .
O2 H2 0.8400 .
C14 N4 1.473(3) .
C14 H14A 0.9900 .
C14 H14B 0.9900 .
N4 H4 0.8800 .
C15 N6 1.313(3) .
C15 N5 1.326(4) .
C15 C19 1.480(4) .
N5 C16 1.463(4) .
N5 H5 0.8800 .
C16 C17 1.514(4) .
C16 H16A 0.9900 .
C16 H16B 0.9900 .
C17 O3 1.429(3) .
C17 C18 1.517(4) .
C17 H17 1.0000 .
O3 H3A 0.8400 .
C18 N6 1.458(4) .
C18 H18A 0.9900 .
C18 H18B 0.9900 .
N6 H6A 0.8800 .
C19 C20 1.399(4) .
C19 C21 1.405(4) .
C20 C21 1.387(4) 3_655
C20 H20 0.9500 .
C21 C20 1.387(4) 3_655
C21 H21 0.9500 .
Co1 C22 1.895(3) .
Co1 C24 1.899(3) .
Co1 C25 1.903(3) .
Co1 C26 1.905(3) .
Co1 C23 1.909(3) .
Co1 C27 1.910(3) .
C22 N7 1.157(4) .
C23 N8 1.149(3) .
C24 N9 1.158(3) .
C25 N10 1.156(4) .
C26 N11 1.153(4) .
C27 N12 1.153(3) .
O4 H22 0.819(18) .
O4 H23 0.820(19) .
O5 H24 0.81(4) .
O5 H25 0.806(18) .
O6 H26 0.800(19) .
O6 H27 0.887(19) .
O7 H28 0.899(17) .
O7 H29 0.875(18) .
